data_7230133
loop_
_publ_author_name
'Filatov, Mikhail A.'
'Karuthedath, Safakath'
'Polestshuk, Pavel M.'
'Callaghan, Susan'
'Flanagan, Keith J.'
'Telitchko, Maxime'
'Wiesner, Thomas'
'Laquai, Fr\'ed\'eric'
'Senge, Mathias O.'

_publ_section_title
;
 Control of triplet state generation in heavy atom-free BODIPY-anthracene
 dyads by media polarity and structural factors.
;
_journal_issue 12
_journal_name_full 'Physical chemistry chemical physics : PCCP'
_journal_page_first 8016
_journal_page_last 8031
_journal_paper_doi 10.1039/c7cp08472b
_journal_volume 20
_journal_year 2018
_chemical_formula_moiety 'C37 H27 B F2 N2'
_chemical_formula_sum 'C37 H27 B F2 N2'
_chemical_formula_weight 548.41
_chemical_name_systematic 3,5-Dimethyl-8-(4-(10-phenylanthracen-9-yl)phenyl)-4,4-difluoro-4-bora-3a,4a-diaza-s-indacene
_space_group_crystal_system triclinic
_space_group_IT_number 2
_space_group_name_Hall '-P 1'
_space_group_name_H-M_alt 'P -1'
_symmetry_space_group_name_Hall '-P 1'
_symmetry_space_group_name_H-M 'P -1'
_atom_sites_solution_hydrogens geom
_atom_sites_solution_primary dual
_audit_creation_date 2017-10-06
_audit_creation_method
;
Olex2 1.2
(compiled 2017.08.10 svn.r3458 for OlexSys, GUI svn.r5381)
;
_audit_update_record
;
2017-11-12 deposited with the CCDC.
2018-02-12 downloaded from the CCDC.
;
_cell_angle_alpha 76.897(3)
_cell_angle_beta 82.836(6)
_cell_angle_gamma 73.801(5)
_cell_formula_units_Z 4
_cell_length_a 10.3605(16)
_cell_length_b 13.301(2)
_cell_length_c 21.611(4)
_cell_measurement_reflns_used 9961
_cell_measurement_temperature 100
_cell_measurement_theta_max 67.11
_cell_measurement_theta_min 3.73
_cell_volume 2779.4(8)
_computing_cell_refinement 'SAINT v8.37A (Bruker, 2015)'
_computing_data_reduction 'SAINT v8.37A (Bruker, 2015)'
_computing_molecular_graphics 'Olex2 (Dolomanov et al., 2009)'
_computing_publication_material 'Olex2 (Dolomanov et al., 2009)'
_computing_structure_refinement 'XL (Sheldrick, 2008)'
_computing_structure_solution 'XT (Sheldrick, 2015)'
_diffrn_ambient_temperature 100.0
_diffrn_detector 'Bruker APEX2 area detector'
_diffrn_detector_area_resol_mean 7.9
_diffrn_detector_type 'CCD area detector'
_diffrn_measured_fraction_theta_full 0.994
_diffrn_measured_fraction_theta_max 0.990
_diffrn_measurement_device 'three-circle diffractometer'
_diffrn_measurement_device_type 'Bruker SMART APEX2 area detector'
_diffrn_measurement_method '\w and \f scans'
_diffrn_radiation_monochromator 'mirror optics'
_diffrn_radiation_probe x-ray
_diffrn_radiation_type CuK\a
_diffrn_radiation_wavelength 1.54178
_diffrn_reflns_av_R_equivalents 0.0617
_diffrn_reflns_av_unetI/netI 0.0420
_diffrn_reflns_Laue_measured_fraction_full 0.994
_diffrn_reflns_Laue_measured_fraction_max 0.990
_diffrn_reflns_limit_h_max 12
_diffrn_reflns_limit_h_min -12
_diffrn_reflns_limit_k_max 16
_diffrn_reflns_limit_k_min -16
_diffrn_reflns_limit_l_max 25
_diffrn_reflns_limit_l_min -25
_diffrn_reflns_number 54487
_diffrn_reflns_point_group_measured_fraction_full 0.994
_diffrn_reflns_point_group_measured_fraction_max 0.990
_diffrn_reflns_theta_full 67.679
_diffrn_reflns_theta_max 68.205
_diffrn_reflns_theta_min 2.103
_diffrn_source 'microfocus sealed X-ray tube'
_diffrn_source_type 'Incoatec I\ms'
_diffrn_standards_number 0
_exptl_absorpt_coefficient_mu 0.680
_exptl_absorpt_correction_T_max 0.7531
_exptl_absorpt_correction_T_min 0.6352
_exptl_absorpt_correction_type multi-scan
_exptl_absorpt_process_details
'SADABS-2016/2 (Bruker,2016/2) was used for absorption correction. wR2(int) was 0.0785 before and 0.0552 after correction. The Ratio of minimum to maximum transmission is 0.7935. The \l/2 correction factor is Not present.'
_exptl_crystal_colour orange
_exptl_crystal_colour_primary orange
_exptl_crystal_density_diffrn 1.311
_exptl_crystal_description Plate
_exptl_crystal_F_000 1144
_exptl_crystal_size_max 0.26
_exptl_crystal_size_mid 0.1
_exptl_crystal_size_min 0.03
_refine_diff_density_max 0.175
_refine_diff_density_min -0.287
_refine_diff_density_rms 0.047
_refine_ls_extinction_method none
_refine_ls_goodness_of_fit_ref 1.054
_refine_ls_hydrogen_treatment constr
_refine_ls_matrix_type full
_refine_ls_number_parameters 761
_refine_ls_number_reflns 10075
_refine_ls_number_restraints 0
_refine_ls_restrained_S_all 1.054
_refine_ls_R_factor_all 0.0645
_refine_ls_R_factor_gt 0.0473
_refine_ls_shift/su_max 0.001
_refine_ls_shift/su_mean 0.000
_refine_ls_structure_factor_coef Fsqd
_refine_ls_weighting_details 'w=1/[\s^2^(Fo^2^)+(0.0705P)^2^+0.6070P] where P=(Fo^2^+2Fc^2^)/3'
_refine_ls_weighting_scheme calc
_refine_ls_wR_factor_gt 0.1227
_refine_ls_wR_factor_ref 0.1347
_reflns_Friedel_coverage 0.000
_reflns_number_gt 7672
_reflns_number_total 10075
_reflns_threshold_expression 'I > 2\s(I)'
_cod_data_source_file c7cp08472b2.cif
_cod_data_source_block kjf163
_cod_depositor_comments 'Adding full bibliography for 7230130--7230136.cif.'
_cod_original_cell_volume 2779.5(8)
_cod_database_code 7230133
_shelx_shelxl_version_number 2014/7
_shelx_space_group_comment
;
The symmetry employed for this shelxl refinement is uniquely defined
by the following loop, which should always be used as a source of
symmetry information in preference to the above space-group names.
They are only intended as comments.
;
_shelx_estimated_absorpt_t_max 0.980
_shelx_estimated_absorpt_t_min 0.843
_olex2_refinement_description
;
1. Fixed Uiso
 At 1.2 times of:
  All C(H) groups
 At 1.5 times of:
  All C(H,H,H) groups
2.a Aromatic/amide H refined with riding coordinates:
 C1(H1), C2(H2), C6(H6), C7(H7), C20(H20), C19(H19), C17(H17), C16(H16),
 C33(H33), C32(H32), C31(H31), C30(H30), C26(H26), C25(H25), C24(H24), C23(H23),
  C36(H36), C37(H37), C38(H38), C39(H39), C40(H40), C1(H1), C2(H2), C6(H6),
 C7(H7), C20(H20), C19(H19), C17(H17), C16(H16), C33(H33), C32(H32), C31(H31),
 C30(H30), C26(H26), C25(H25), C24(H24), C23(H23), C36(H36), C37(H37), C38(H38),
  C39(H39), C40(H40)
2.b Idealised Me refined as rotating group:
 C41(H41A,H41B,H41C), C42(H42A,H42B,H42C), C41(H41A,H41B,H41C), C42(H42A,H42B,
 H42C)
;
_olex2_submission_special_instructions 'No special instructions were received'

loop_
_space_group_symop_operation_xyz
'x, y, z'
'-x, -y, -z'

loop_
_atom_site_label
_atom_site_type_symbol
_atom_site_fract_x
_atom_site_fract_y
_atom_site_fract_z
_atom_site_U_iso_or_equiv
_atom_site_adp_type
_atom_site_occupancy
_atom_site_site_symmetry_order
_atom_site_calc_flag
_atom_site_refinement_flags_posn
C1_1 C 0.4966(2) 0.56362(16) 0.57716(10) 0.0371(5) Uani 1 1 d .
H1_1 H 0.4419 0.6338 0.5633 0.045 Uiso 1 1 calc R
C2_1 C 0.4665(2) 0.48788(16) 0.62787(10) 0.0409(5) Uani 1 1 d .
H2_1 H 0.3872 0.4967 0.6556 0.049 Uiso 1 1 calc R
C3_1 C 0.5740(2) 0.39524(16) 0.63126(10) 0.0381(5) Uani 1 1 d .
B4_1 B 0.7930(3) 0.32722(19) 0.56396(12) 0.0392(5) Uani 1 1 d .
C5_1 C 0.9740(2) 0.33781(16) 0.47013(10) 0.0376(5) Uani 1 1 d .
C6_1 C 1.0118(2) 0.41680(17) 0.42253(11) 0.0422(5) Uani 1 1 d .
H6_1 H 1.0876 0.4063 0.3928 0.051 Uiso 1 1 calc R
C7_1 C 0.9193(2) 0.51284(16) 0.42656(10) 0.0384(5) Uani 1 1 d .
H7_1 H 0.9212 0.5807 0.4010 0.046 Uiso 1 1 calc R
C8_1 C 0.7037(2) 0.55832(15) 0.49861(9) 0.0324(4) Uani 1 1 d .
C9_1 C 0.6241(2) 0.51692(15) 0.54960(9) 0.0333(4) Uani 1 1 d .
N10_1 N 0.66752(17) 0.41139(12) 0.58306(8) 0.0339(4) Uani 1 1 d .
N11_1 N 0.85897(16) 0.38249(12) 0.50232(8) 0.0332(4) Uani 1 1 d .
C12_1 C 0.8213(2) 0.49156(15) 0.47578(9) 0.0328(4) Uani 1 1 d .
F13_1 F 0.88365(14) 0.29297(11) 0.61143(6) 0.0588(4) Uani 1 1 d .
F14_1 F 0.75524(14) 0.24077(9) 0.55332(7) 0.0565(4) Uani 1 1 d .
C15_1 C 0.66476(19) 0.67421(15) 0.47014(9) 0.0322(4) Uani 1 1 d .
C20_1 C 0.6280(2) 0.74980(15) 0.50893(9) 0.0344(4) Uani 1 1 d .
H20_1 H 0.6266 0.7266 0.5539 0.041 Uiso 1 1 calc R
C19_1 C 0.5933(2) 0.85853(15) 0.48268(9) 0.0346(4) Uani 1 1 d .
H19_1 H 0.5704 0.9087 0.5099 0.042 Uiso 1 1 calc R
C18_1 C 0.59153(19) 0.89494(15) 0.41702(9) 0.0322(4) Uani 1 1 d .
C17_1 C 0.6279(2) 0.81921(15) 0.37835(9) 0.0335(4) Uani 1 1 d .
H17_1 H 0.6270 0.8426 0.3334 0.040 Uiso 1 1 calc R
C16_1 C 0.6652(2) 0.71067(15) 0.40403(9) 0.0338(4) Uani 1 1 d .
H16_1 H 0.6913 0.6607 0.3767 0.041 Uiso 1 1 calc R
C21_1 C 0.54970(19) 1.01054(14) 0.38621(9) 0.0299(4) Uani 1 1 d .
C34_1 C 0.42249(19) 1.05142(15) 0.36035(9) 0.0308(4) Uani 1 1 d .
C33_1 C 0.3261(2) 0.98932(16) 0.37053(10) 0.0361(4) Uani 1 1 d .
H33_1 H 0.3464 0.9201 0.3970 0.043 Uiso 1 1 calc R
C32_1 C 0.2070(2) 1.02731(17) 0.34324(11) 0.0406(5) Uani 1 1 d .
H32_1 H 0.1446 0.9847 0.3508 0.049 Uiso 1 1 calc R
C31_1 C 0.1741(2) 1.13041(17) 0.30330(11) 0.0410(5) Uani 1 1 d .
H31_1 H 0.0915 1.1552 0.2831 0.049 Uiso 1 1 calc R
C30_1 C 0.2603(2) 1.19366(16) 0.29390(10) 0.0353(4) Uani 1 1 d .
H30_1 H 0.2362 1.2629 0.2677 0.042 Uiso 1 1 calc R
C29_1 C 0.38672(19) 1.15827(14) 0.32265(9) 0.0300(4) Uani 1 1 d .
C28_1 C 0.47812(19) 1.22234(14) 0.31306(9) 0.0295(4) Uani 1 1 d .
C27_1 C 0.60173(19) 1.18369(14) 0.34229(9) 0.0299(4) Uani 1 1 d .
C26_1 C 0.6944(2) 1.24771(15) 0.33632(10) 0.0350(4) Uani 1 1 d .
H26_1 H 0.6737 1.3177 0.3108 0.042 Uiso 1 1 calc R
C25_1 C 0.8115(2) 1.21109(16) 0.36615(10) 0.0390(5) Uani 1 1 d .
H25_1 H 0.8708 1.2557 0.3618 0.047 Uiso 1 1 calc R
C24_1 C 0.8453(2) 1.10628(17) 0.40383(10) 0.0394(5) Uani 1 1 d .
H24_1 H 0.9268 1.0812 0.4249 0.047 Uiso 1 1 calc R
C23_1 C 0.7617(2) 1.04161(15) 0.40987(10) 0.0348(4) Uani 1 1 d .
H23_1 H 0.7869 0.9712 0.4346 0.042 Uiso 1 1 calc R
C22_1 C 0.63698(19) 1.07677(14) 0.38000(9) 0.0304(4) Uani 1 1 d .
C35_1 C 0.44194(19) 1.33241(15) 0.27317(9) 0.0313(4) Uani 1 1 d .
C36_1 C 0.5038(2) 1.35786(16) 0.21296(10) 0.0369(5) Uani 1 1 d .
H36_1 H 0.5720 1.3045 0.1964 0.044 Uiso 1 1 calc R
C37_1 C 0.4665(2) 1.46097(18) 0.17680(10) 0.0426(5) Uani 1 1 d .
H37_1 H 0.5089 1.4775 0.1356 0.051 Uiso 1 1 calc R
C38_1 C 0.3689(2) 1.53895(17) 0.20015(11) 0.0437(5) Uani 1 1 d .
H38_1 H 0.3440 1.6092 0.1752 0.052 Uiso 1 1 calc R
C39_1 C 0.3065(2) 1.51540(17) 0.26010(11) 0.0436(5) Uani 1 1 d .
H39_1 H 0.2390 1.5694 0.2765 0.052 Uiso 1 1 calc R
C40_1 C 0.3430(2) 1.41275(16) 0.29613(10) 0.0373(5) Uani 1 1 d .
H40_1 H 0.2999 1.3968 0.3372 0.045 Uiso 1 1 calc R
C41_1 C 0.5928(2) 0.29334(17) 0.67959(10) 0.0450(5) Uani 1 1 d .
H41A_1 H 0.5178 0.2996 0.7121 0.068 Uiso 1 1 calc GR
H41B_1 H 0.6777 0.2790 0.6996 0.068 Uiso 1 1 calc GR
H41C_1 H 0.5955 0.2345 0.6587 0.068 Uiso 1 1 calc GR
C42_1 C 1.0454(2) 0.22215(17) 0.48812(12) 0.0461(5) Uani 1 1 d .
H42A_1 H 1.1040 0.1996 0.4518 0.069 Uiso 1 1 calc GR
H42B_1 H 0.9791 0.1798 0.5002 0.069 Uiso 1 1 calc GR
H42C_1 H 1.0999 0.2112 0.5242 0.069 Uiso 1 1 calc GR
C1_2 C 0.82133(19) 0.05952(15) 0.99737(9) 0.0323(4) Uani 1 1 d .
H1_2 H 0.7898 0.1006 1.0295 0.039 Uiso 1 1 calc R
C2_2 C 0.82426(19) -0.04579(15) 1.00274(10) 0.0343(4) Uani 1 1 d .
H2_2 H 0.7938 -0.0906 1.0391 0.041 Uiso 1 1 calc R
C3_2 C 0.88027(19) -0.07568(15) 0.94495(10) 0.0328(4) Uani 1 1 d .
B4_2 B 0.9945(2) 0.00641(18) 0.83954(11) 0.0318(5) Uani 1 1 d .
C5_2 C 1.03710(19) 0.16141(16) 0.74927(9) 0.0344(4) Uani 1 1 d .
C6_2 C 1.0236(2) 0.27092(17) 0.74136(10) 0.0382(5) Uani 1 1 d .
H6_2 H 1.0473 0.3165 0.7036 0.046 Uiso 1 1 calc R
C7_2 C 0.96958(19) 0.30116(16) 0.79826(9) 0.0344(4) Uani 1 1 d .
H7_2 H 0.9490 0.3712 0.8067 0.041 Uiso 1 1 calc R
C8_2 C 0.89286(18) 0.19518(15) 0.90411(9) 0.0288(4) Uani 1 1 d .
C9_2 C 0.87398(18) 0.09593(14) 0.93512(9) 0.0288(4) Uani 1 1 d .
N10_2 N 0.91080(15) 0.00894(12) 0.90429(8) 0.0303(3) Uani 1 1 d .
N11_2 N 0.99392(15) 0.12331(12) 0.80948(7) 0.0309(3) Uani 1 1 d .
C12_2 C 0.95078(18) 0.20896(15) 0.84138(9) 0.0301(4) Uani 1 1 d .
F13_2 F 1.12567(11) -0.05556(9) 0.84955(5) 0.0375(3) Uani 1 1 d .
F14_2 F 0.93681(11) -0.03595(9) 0.80012(5) 0.0394(3) Uani 1 1 d .
C15_2 C 0.85031(18) 0.28784(14) 0.93637(9) 0.0292(4) Uani 1 1 d .
C20_2 C 0.93374(19) 0.35543(15) 0.93281(9) 0.0325(4) Uani 1 1 d .
H20_2 H 1.0189 0.3418 0.9097 0.039 Uiso 1 1 calc R
C19_2 C 0.89385(19) 0.44215(15) 0.96257(9) 0.0325(4) Uani 1 1 d .
H19_2 H 0.9510 0.4884 0.9585 0.039 Uiso 1 1 calc R
C18_2 C 0.77122(19) 0.46279(14) 0.99842(9) 0.0301(4) Uani 1 1 d .
C17_2 C 0.68728(19) 0.39606(15) 1.00100(9) 0.0333(4) Uani 1 1 d .
H17_2 H 0.6024 0.4096 1.0244 0.040 Uiso 1 1 calc R
C16_2 C 0.72495(19) 0.31034(15) 0.97022(9) 0.0321(4) Uani 1 1 d .
H16_2 H 0.6653 0.2667 0.9721 0.039 Uiso 1 1 calc R
C21_2 C 0.73053(18) 0.55221(14) 1.03406(9) 0.0290(4) Uani 1 1 d .
C34_2 C 0.66061(18) 0.65525(14) 1.00386(9) 0.0287(4) Uani 1 1 d .
C33_2 C 0.63180(19) 0.67920(15) 0.93821(9) 0.0323(4) Uani 1 1 d .
H33_2 H 0.6593 0.6241 0.9143 0.039 Uiso 1 1 calc R
C32_2 C 0.5658(2) 0.77923(16) 0.90939(9) 0.0351(4) Uani 1 1 d .
H32_2 H 0.5481 0.7932 0.8657 0.042 Uiso 1 1 calc R
C31_2 C 0.5233(2) 0.86281(15) 0.94402(9) 0.0335(4) Uani 1 1 d .
H31_2 H 0.4781 0.9326 0.9234 0.040 Uiso 1 1 calc R
C30_2 C 0.54705(19) 0.84331(14) 1.00674(9) 0.0295(4) Uani 1 1 d .
H30_2 H 0.5175 0.9001 1.0293 0.035 Uiso 1 1 calc R
C29_2 C 0.61529(18) 0.73960(14) 1.03949(9) 0.0280(4) Uani 1 1 d .
C28_2 C 0.64109(17) 0.71881(14) 1.10455(9) 0.0270(4) Uani 1 1 d .
C27_2 C 0.71554(18) 0.61635(14) 1.13400(9) 0.0288(4) Uani 1 1 d .
C26_2 C 0.7464(2) 0.59176(15) 1.19948(9) 0.0332(4) Uani 1 1 d .
H26_2 H 0.7158 0.6457 1.2241 0.040 Uiso 1 1 calc R
C25_2 C 0.8186(2) 0.49263(16) 1.22719(10) 0.0379(5) Uani 1 1 d .
H25_2 H 0.8393 0.4788 1.2704 0.046 Uiso 1 1 calc R
C24_2 C 0.8630(2) 0.41021(16) 1.19179(10) 0.0399(5) Uani 1 1 d .
H24_2 H 0.9129 0.3413 1.2115 0.048 Uiso 1 1 calc R
C23_2 C 0.8345(2) 0.42943(15) 1.12987(10) 0.0359(4) Uani 1 1 d .
H23_2 H 0.8644 0.3731 1.1070 0.043 Uiso 1 1 calc R
C22_2 C 0.76072(18) 0.53237(14) 1.09815(9) 0.0300(4) Uani 1 1 d .
C35_2 C 0.58648(18) 0.80510(14) 1.14195(8) 0.0273(4) Uani 1 1 d .
C36_2 C 0.67023(19) 0.85323(14) 1.16379(9) 0.0303(4) Uani 1 1 d .
H36_2 H 0.7650 0.8297 1.1559 0.036 Uiso 1 1 calc R
C37_2 C 0.6167(2) 0.93562(15) 1.19705(9) 0.0335(4) Uani 1 1 d .
H37_2 H 0.6748 0.9690 1.2109 0.040 Uiso 1 1 calc R
C38_2 C 0.4788(2) 0.96876(15) 1.20987(9) 0.0332(4) Uani 1 1 d .
H38_2 H 0.4425 1.0238 1.2333 0.040 Uiso 1 1 calc R
C39_2 C 0.3937(2) 0.92178(15) 1.18853(9) 0.0330(4) Uani 1 1 d .
H39_2 H 0.2990 0.9449 1.1970 0.040 Uiso 1 1 calc R
C40_2 C 0.44712(19) 0.84082(15) 1.15471(9) 0.0310(4) Uani 1 1 d .
H40_2 H 0.3884 0.8091 1.1400 0.037 Uiso 1 1 calc R
C41_2 C 0.9073(2) -0.18193(16) 0.92752(11) 0.0432(5) Uani 1 1 d .
H41A_2 H 0.8818 -0.2331 0.9641 0.065 Uiso 1 1 calc GR
H41B_2 H 1.0034 -0.2069 0.9154 0.065 Uiso 1 1 calc GR
H41C_2 H 0.8544 -0.1758 0.8916 0.065 Uiso 1 1 calc GR
C42_2 C 1.0866(2) 0.09287(18) 0.70098(10) 0.0402(5) Uani 1 1 d .
H42A_2 H 1.0106 0.0741 0.6879 0.060 Uiso 1 1 calc GR
H42B_2 H 1.1524 0.0275 0.7195 0.060 Uiso 1 1 calc GR
H42C_2 H 1.1292 0.1319 0.6638 0.060 Uiso 1 1 calc GR

loop_
_atom_site_aniso_label
_atom_site_aniso_U_11
_atom_site_aniso_U_22
_atom_site_aniso_U_33
_atom_site_aniso_U_23
_atom_site_aniso_U_13
_atom_site_aniso_U_12
C1_1 0.0415(11) 0.0300(10) 0.0393(12) -0.0062(8) 0.0005(9) -0.0104(9)
C2_1 0.0459(12) 0.0364(11) 0.0420(12) -0.0109(9) 0.0087(10) -0.0160(10)
C3_1 0.0485(12) 0.0330(10) 0.0350(11) -0.0050(8) 0.0019(9) -0.0174(10)
B4_1 0.0447(13) 0.0302(11) 0.0399(13) -0.0015(10) -0.0039(11) -0.0093(11)
C5_1 0.0328(10) 0.0363(11) 0.0439(12) -0.0092(9) -0.0042(9) -0.0077(9)
C6_1 0.0347(11) 0.0458(12) 0.0436(13) -0.0083(10) 0.0026(9) -0.0091(10)
C7_1 0.0392(11) 0.0365(11) 0.0376(12) -0.0029(9) 0.0004(9) -0.0116(9)
C8_1 0.0381(11) 0.0285(9) 0.0311(10) -0.0032(8) -0.0048(8) -0.0104(9)
C9_1 0.0408(11) 0.0276(9) 0.0310(10) -0.0039(8) -0.0018(8) -0.0100(9)
N10_1 0.0412(9) 0.0275(8) 0.0318(9) -0.0017(7) -0.0016(7) -0.0109(7)
N11_1 0.0352(9) 0.0271(8) 0.0366(9) -0.0038(7) -0.0048(7) -0.0081(7)
C12_1 0.0363(10) 0.0282(9) 0.0333(11) -0.0041(8) -0.0039(8) -0.0084(9)
F13_1 0.0530(8) 0.0635(9) 0.0434(8) 0.0079(6) -0.0087(6) -0.0009(7)
F14_1 0.0667(9) 0.0327(6) 0.0716(9) -0.0149(6) 0.0207(7) -0.0226(6)
C15_1 0.0344(10) 0.0298(10) 0.0313(10) -0.0025(8) -0.0012(8) -0.0098(8)
C20_1 0.0401(11) 0.0332(10) 0.0283(10) -0.0034(8) -0.0004(8) -0.0100(9)
C19_1 0.0402(11) 0.0306(10) 0.0323(11) -0.0077(8) -0.0001(8) -0.0080(9)
C18_1 0.0345(10) 0.0296(10) 0.0325(11) -0.0048(8) 0.0009(8) -0.0109(9)
C17_1 0.0421(11) 0.0286(9) 0.0282(10) -0.0037(8) -0.0006(8) -0.0092(9)
C16_1 0.0380(11) 0.0292(9) 0.0339(11) -0.0066(8) 0.0000(8) -0.0092(9)
C21_1 0.0346(10) 0.0282(9) 0.0274(10) -0.0077(7) 0.0033(8) -0.0097(8)
C34_1 0.0347(10) 0.0290(9) 0.0297(10) -0.0088(8) 0.0030(8) -0.0097(8)
C33_1 0.0380(11) 0.0323(10) 0.0400(12) -0.0100(8) 0.0047(9) -0.0135(9)
C32_1 0.0352(11) 0.0375(11) 0.0540(14) -0.0135(10) 0.0019(10) -0.0159(10)
C31_1 0.0335(11) 0.0429(12) 0.0502(13) -0.0139(10) -0.0053(9) -0.0110(10)
C30_1 0.0350(10) 0.0308(10) 0.0401(12) -0.0075(8) -0.0036(9) -0.0078(9)
C29_1 0.0311(10) 0.0292(9) 0.0302(10) -0.0075(8) -0.0008(8) -0.0077(8)
C28_1 0.0320(10) 0.0284(9) 0.0285(10) -0.0074(7) 0.0015(8) -0.0085(8)
C27_1 0.0320(10) 0.0285(9) 0.0301(10) -0.0091(8) 0.0024(8) -0.0085(8)
C26_1 0.0352(10) 0.0302(10) 0.0409(12) -0.0067(8) -0.0008(9) -0.0117(9)
C25_1 0.0324(10) 0.0377(11) 0.0507(13) -0.0106(9) -0.0017(9) -0.0143(9)
C24_1 0.0334(10) 0.0392(11) 0.0466(13) -0.0113(9) -0.0075(9) -0.0070(9)
C23_1 0.0346(10) 0.0299(10) 0.0375(11) -0.0069(8) -0.0041(8) -0.0035(9)
C22_1 0.0319(10) 0.0286(9) 0.0299(10) -0.0088(8) 0.0009(8) -0.0056(8)
C35_1 0.0311(10) 0.0282(9) 0.0357(11) -0.0050(8) -0.0039(8) -0.0100(8)
C36_1 0.0375(11) 0.0386(11) 0.0364(11) -0.0069(9) -0.0010(9) -0.0140(9)
C37_1 0.0458(12) 0.0458(12) 0.0376(12) 0.0032(9) -0.0043(9) -0.0228(11)
C38_1 0.0472(12) 0.0334(11) 0.0502(14) 0.0044(9) -0.0147(10) -0.0155(10)
C39_1 0.0452(12) 0.0314(10) 0.0519(14) -0.0063(9) -0.0119(10) -0.0042(10)
C40_1 0.0375(11) 0.0347(10) 0.0370(11) -0.0062(9) -0.0037(9) -0.0055(9)
C41_1 0.0601(14) 0.0383(11) 0.0372(12) -0.0022(9) 0.0023(10) -0.0204(11)
C42_1 0.0389(12) 0.0376(11) 0.0594(15) -0.0103(10) -0.0038(10) -0.0052(10)
C1_2 0.0306(10) 0.0337(10) 0.0330(11) -0.0075(8) -0.0020(8) -0.0081(8)
C2_2 0.0310(10) 0.0335(10) 0.0372(11) -0.0042(8) 0.0015(8) -0.0102(9)
C3_2 0.0282(9) 0.0291(9) 0.0409(11) -0.0066(8) -0.0016(8) -0.0077(8)
B4_2 0.0277(11) 0.0357(11) 0.0345(12) -0.0131(9) 0.0001(9) -0.0080(10)
C5_2 0.0297(10) 0.0420(11) 0.0315(11) -0.0098(8) -0.0021(8) -0.0072(9)
C6_2 0.0393(11) 0.0409(11) 0.0324(11) -0.0030(9) -0.0010(9) -0.0114(10)
C7_2 0.0336(10) 0.0331(10) 0.0361(11) -0.0063(8) -0.0018(8) -0.0089(9)
C8_2 0.0230(9) 0.0316(10) 0.0326(10) -0.0091(8) -0.0022(7) -0.0061(8)
C9_2 0.0233(9) 0.0298(9) 0.0346(10) -0.0110(8) -0.0018(8) -0.0053(8)
N10_2 0.0267(8) 0.0301(8) 0.0360(9) -0.0112(7) -0.0005(7) -0.0074(7)
N11_2 0.0283(8) 0.0343(8) 0.0314(9) -0.0112(7) -0.0001(6) -0.0077(7)
C12_2 0.0267(9) 0.0327(10) 0.0315(10) -0.0084(8) -0.0017(8) -0.0072(8)
F13_2 0.0284(6) 0.0371(6) 0.0443(7) -0.0095(5) 0.0015(5) -0.0047(5)
F14_2 0.0393(6) 0.0447(7) 0.0419(7) -0.0210(5) 0.0005(5) -0.0152(5)
C15_2 0.0286(9) 0.0283(9) 0.0313(10) -0.0078(8) -0.0006(8) -0.0074(8)
C20_2 0.0293(10) 0.0348(10) 0.0349(11) -0.0108(8) 0.0034(8) -0.0103(9)
C19_2 0.0325(10) 0.0331(10) 0.0355(11) -0.0105(8) 0.0023(8) -0.0132(9)
C18_2 0.0325(10) 0.0263(9) 0.0325(10) -0.0075(8) 0.0015(8) -0.0095(8)
C17_2 0.0297(10) 0.0307(10) 0.0392(11) -0.0097(8) 0.0059(8) -0.0086(9)
C16_2 0.0309(10) 0.0284(9) 0.0392(11) -0.0095(8) 0.0030(8) -0.0112(8)
C21_2 0.0255(9) 0.0266(9) 0.0362(11) -0.0080(8) 0.0038(8) -0.0101(8)
C34_2 0.0284(9) 0.0297(9) 0.0306(10) -0.0082(8) 0.0037(8) -0.0121(8)
C33_2 0.0372(10) 0.0319(10) 0.0316(10) -0.0111(8) 0.0039(8) -0.0137(9)
C32_2 0.0435(11) 0.0372(10) 0.0270(10) -0.0048(8) -0.0008(8) -0.0163(9)
C31_2 0.0370(10) 0.0292(9) 0.0338(11) -0.0037(8) -0.0027(8) -0.0097(9)
C30_2 0.0331(10) 0.0247(9) 0.0311(10) -0.0052(7) 0.0014(8) -0.0101(8)
C29_2 0.0260(9) 0.0274(9) 0.0314(10) -0.0053(7) 0.0023(7) -0.0109(8)
C28_2 0.0253(9) 0.0266(9) 0.0296(10) -0.0041(7) 0.0030(7) -0.0110(8)
C27_2 0.0285(9) 0.0277(9) 0.0307(10) -0.0048(7) 0.0021(8) -0.0108(8)
C26_2 0.0355(10) 0.0295(9) 0.0333(11) -0.0051(8) 0.0022(8) -0.0090(9)
C25_2 0.0409(11) 0.0356(11) 0.0331(11) -0.0021(8) -0.0016(9) -0.0073(9)
C24_2 0.0406(11) 0.0286(10) 0.0431(12) -0.0002(9) -0.0020(9) -0.0031(9)
C23_2 0.0361(10) 0.0262(9) 0.0420(12) -0.0065(8) 0.0034(9) -0.0058(9)
C22_2 0.0286(9) 0.0264(9) 0.0352(11) -0.0064(8) 0.0046(8) -0.0100(8)
C35_2 0.0291(9) 0.0253(9) 0.0258(9) -0.0027(7) -0.0004(7) -0.0072(8)
C36_2 0.0291(9) 0.0299(9) 0.0297(10) -0.0047(8) -0.0012(8) -0.0055(8)
C37_2 0.0406(11) 0.0334(10) 0.0285(10) -0.0057(8) -0.0060(8) -0.0114(9)
C38_2 0.0416(11) 0.0287(9) 0.0271(10) -0.0067(8) 0.0017(8) -0.0067(9)
C39_2 0.0317(10) 0.0326(10) 0.0301(10) -0.0060(8) 0.0023(8) -0.0030(8)
C40_2 0.0322(10) 0.0303(9) 0.0304(10) -0.0034(8) 0.0006(8) -0.0111(8)
C41_2 0.0446(12) 0.0310(10) 0.0553(14) -0.0120(9) 0.0063(10) -0.0133(10)
C42_2 0.0391(11) 0.0504(12) 0.0340(11) -0.0142(9) 0.0008(9) -0.0130(10)

loop_
_atom_type_symbol
_atom_type_description
_atom_type_scat_dispersion_real
_atom_type_scat_dispersion_imag
_atom_type_scat_source
C C 0.0181 0.0091 'International Tables Vol C Tables 4.2.6.8 and 6.1.1.4'
H H 0.0000 0.0000 'International Tables Vol C Tables 4.2.6.8 and 6.1.1.4'
B B 0.0090 0.0039 'International Tables Vol C Tables 4.2.6.8 and 6.1.1.4'
F F 0.0727 0.0534 'International Tables Vol C Tables 4.2.6.8 and 6.1.1.4'
N N 0.0311 0.0180 'International Tables Vol C Tables 4.2.6.8 and 6.1.1.4'

loop_
_geom_angle_atom_site_label_1
_geom_angle_atom_site_label_2
_geom_angle_atom_site_label_3
_geom_angle
C2_1 C1_1 H1_1 126.5
C2_1 C1_1 C9_1 107.01(18)
C9_1 C1_1 H1_1 126.5
C1_1 C2_1 H2_1 126.1
C1_1 C2_1 C3_1 107.87(19)
C3_1 C2_1 H2_1 126.1
C2_1 C3_1 C41_1 128.58(19)
N10_1 C3_1 C2_1 109.34(17)
N10_1 C3_1 C41_1 122.06(19)
N10_1 B4_1 N11_1 106.73(16)
F13_1 B4_1 N10_1 110.46(19)
F13_1 B4_1 N11_1 109.41(18)
F14_1 B4_1 N10_1 109.90(18)
F14_1 B4_1 N11_1 110.52(18)
F14_1 B4_1 F13_1 109.77(18)
C6_1 C5_1 C42_1 128.6(2)
N11_1 C5_1 C6_1 109.35(18)
N11_1 C5_1 C42_1 122.04(19)
C5_1 C6_1 H6_1 126.2
C7_1 C6_1 C5_1 107.65(19)
C7_1 C6_1 H6_1 126.2
C6_1 C7_1 H7_1 126.3
C6_1 C7_1 C12_1 107.39(18)
C12_1 C7_1 H7_1 126.3
C9_1 C8_1 C12_1 120.22(17)
C9_1 C8_1 C15_1 119.40(18)
C12_1 C8_1 C15_1 120.35(17)
C8_1 C9_1 C1_1 131.25(18)
C8_1 C9_1 N10_1 120.72(18)
N10_1 C9_1 C1_1 108.03(17)
C3_1 N10_1 B4_1 126.78(16)
C3_1 N10_1 C9_1 107.67(16)
C9_1 N10_1 B4_1 125.34(16)
C5_1 N11_1 B4_1 126.26(17)
C5_1 N11_1 C12_1 107.98(16)
C12_1 N11_1 B4_1 125.13(17)
C8_1 C12_1 C7_1 131.59(18)
N11_1 C12_1 C7_1 107.59(17)
N11_1 C12_1 C8_1 120.82(17)
C20_1 C15_1 C8_1 120.48(17)
C20_1 C15_1 C16_1 118.31(17)
C16_1 C15_1 C8_1 121.20(17)
C15_1 C20_1 H20_1 119.6
C19_1 C20_1 C15_1 120.89(18)
C19_1 C20_1 H20_1 119.6
C20_1 C19_1 H19_1 119.5
C20_1 C19_1 C18_1 120.90(18)
C18_1 C19_1 H19_1 119.5
C19_1 C18_1 C17_1 118.09(17)
C19_1 C18_1 C21_1 123.29(17)
C17_1 C18_1 C21_1 118.60(17)
C18_1 C17_1 H17_1 119.3
C16_1 C17_1 C18_1 121.44(18)
C16_1 C17_1 H17_1 119.3
C15_1 C16_1 H16_1 119.8
C17_1 C16_1 C15_1 120.35(18)
C17_1 C16_1 H16_1 119.8
C34_1 C21_1 C18_1 118.67(16)
C22_1 C21_1 C18_1 121.17(17)
C22_1 C21_1 C34_1 120.09(17)
C21_1 C34_1 C33_1 121.68(17)
C21_1 C34_1 C29_1 120.01(17)
C33_1 C34_1 C29_1 118.32(18)
C34_1 C33_1 H33_1 119.4
C32_1 C33_1 C34_1 121.27(19)
C32_1 C33_1 H33_1 119.4
C33_1 C32_1 H32_1 119.7
C33_1 C32_1 C31_1 120.62(19)
C31_1 C32_1 H32_1 119.7
C32_1 C31_1 H31_1 119.9
C30_1 C31_1 C32_1 120.3(2)
C30_1 C31_1 H31_1 119.9
C31_1 C30_1 H30_1 119.3
C31_1 C30_1 C29_1 121.44(19)
C29_1 C30_1 H30_1 119.3
C30_1 C29_1 C34_1 117.96(17)
C28_1 C29_1 C34_1 119.66(17)
C28_1 C29_1 C30_1 122.32(17)
C29_1 C28_1 C27_1 120.19(17)
C29_1 C28_1 C35_1 119.66(17)
C27_1 C28_1 C35_1 120.14(16)
C28_1 C27_1 C26_1 122.04(17)
C28_1 C27_1 C22_1 119.89(17)
C26_1 C27_1 C22_1 118.07(18)
C27_1 C26_1 H26_1 119.1
C25_1 C26_1 C27_1 121.75(19)
C25_1 C26_1 H26_1 119.1
C26_1 C25_1 H25_1 120.0
C26_1 C25_1 C24_1 120.07(19)
C24_1 C25_1 H25_1 120.0
C25_1 C24_1 H24_1 119.8
C23_1 C24_1 C25_1 120.35(19)
C23_1 C24_1 H24_1 119.8
C24_1 C23_1 H23_1 119.2
C24_1 C23_1 C22_1 121.67(18)
C22_1 C23_1 H23_1 119.2
C21_1 C22_1 C27_1 119.88(17)
C21_1 C22_1 C23_1 122.04(17)
C23_1 C22_1 C27_1 118.07(17)
C36_1 C35_1 C28_1 121.92(17)
C36_1 C35_1 C40_1 118.29(18)
C40_1 C35_1 C28_1 119.78(17)
C35_1 C36_1 H36_1 119.8
C35_1 C36_1 C37_1 120.4(2)
C37_1 C36_1 H36_1 119.8
C36_1 C37_1 H37_1 119.7
C38_1 C37_1 C36_1 120.5(2)
C38_1 C37_1 H37_1 119.7
C37_1 C38_1 H38_1 120.0
C37_1 C38_1 C39_1 120.01(19)
C39_1 C38_1 H38_1 120.0
C38_1 C39_1 H39_1 120.2
C38_1 C39_1 C40_1 119.6(2)
C40_1 C39_1 H39_1 120.2
C35_1 C40_1 H40_1 119.4
C39_1 C40_1 C35_1 121.2(2)
C39_1 C40_1 H40_1 119.4
C3_1 C41_1 H41A_1 109.5
C3_1 C41_1 H41B_1 109.5
C3_1 C41_1 H41C_1 109.5
H41A_1 C41_1 H41B_1 109.5
H41A_1 C41_1 H41C_1 109.5
H41B_1 C41_1 H41C_1 109.5
C5_1 C42_1 H42A_1 109.5
C5_1 C42_1 H42B_1 109.5
C5_1 C42_1 H42C_1 109.5
H42A_1 C42_1 H42B_1 109.5
H42A_1 C42_1 H42C_1 109.5
H42B_1 C42_1 H42C_1 109.5
C2_2 C1_2 H1_2 126.3
C2_2 C1_2 C9_2 107.49(17)
C9_2 C1_2 H1_2 126.3
C1_2 C2_2 H2_2 126.1
C1_2 C2_2 C3_2 107.82(17)
C3_2 C2_2 H2_2 126.1
C2_2 C3_2 C41_2 128.45(18)
N10_2 C3_2 C2_2 109.38(16)
N10_2 C3_2 C41_2 122.16(18)
N11_2 B4_2 N10_2 106.25(15)
F13_2 B4_2 N10_2 109.92(17)
F13_2 B4_2 N11_2 110.49(16)
F14_2 B4_2 N10_2 110.59(16)
F14_2 B4_2 N11_2 110.35(17)
F14_2 B4_2 F13_2 109.21(16)
C6_2 C5_2 C42_2 127.94(19)
N11_2 C5_2 C6_2 109.28(17)
N11_2 C5_2 C42_2 122.76(18)
C5_2 C6_2 H6_2 126.1
C7_2 C6_2 C5_2 107.84(18)
C7_2 C6_2 H6_2 126.1
C6_2 C7_2 H7_2 126.3
C6_2 C7_2 C12_2 107.31(17)
C12_2 C7_2 H7_2 126.3
C9_2 C8_2 C12_2 120.09(17)
C9_2 C8_2 C15_2 120.59(16)
C12_2 C8_2 C15_2 119.31(17)
C8_2 C9_2 C1_2 131.94(17)
C8_2 C9_2 N10_2 120.81(17)
N10_2 C9_2 C1_2 107.25(16)
C3_2 N10_2 B4_2 126.10(16)
C3_2 N10_2 C9_2 108.04(16)
C9_2 N10_2 B4_2 125.06(16)
C5_2 N11_2 B4_2 126.98(16)
C5_2 N11_2 C12_2 107.99(16)
C12_2 N11_2 B4_2 125.02(16)
C8_2 C12_2 C7_2 131.14(18)
N11_2 C12_2 C7_2 107.59(16)
N11_2 C12_2 C8_2 121.15(17)
C20_2 C15_2 C8_2 120.74(17)
C20_2 C15_2 C16_2 118.39(17)
C16_2 C15_2 C8_2 120.86(16)
C15_2 C20_2 H20_2 119.6
C19_2 C20_2 C15_2 120.78(18)
C19_2 C20_2 H20_2 119.6
C20_2 C19_2 H19_2 119.4
C20_2 C19_2 C18_2 121.18(17)
C18_2 C19_2 H19_2 119.4
C19_2 C18_2 C21_2 121.76(16)
C17_2 C18_2 C19_2 117.80(17)
C17_2 C18_2 C21_2 120.43(16)
C18_2 C17_2 H17_2 119.3
C16_2 C17_2 C18_2 121.46(18)
C16_2 C17_2 H17_2 119.3
C15_2 C16_2 H16_2 119.8
C17_2 C16_2 C15_2 120.32(17)
C17_2 C16_2 H16_2 119.8
C34_2 C21_2 C18_2 120.13(17)
C22_2 C21_2 C18_2 119.59(16)
C22_2 C21_2 C34_2 120.27(17)
C21_2 C34_2 C33_2 121.83(17)
C21_2 C34_2 C29_2 119.82(17)
C33_2 C34_2 C29_2 118.35(17)
C34_2 C33_2 H33_2 119.4
C32_2 C33_2 C34_2 121.30(17)
C32_2 C33_2 H33_2 119.4
C33_2 C32_2 H32_2 119.8
C33_2 C32_2 C31_2 120.46(18)
C31_2 C32_2 H32_2 119.8
C32_2 C31_2 H31_2 119.9
C30_2 C31_2 C32_2 120.22(18)
C30_2 C31_2 H31_2 119.9
C31_2 C30_2 H30_2 119.2
C31_2 C30_2 C29_2 121.66(17)
C29_2 C30_2 H30_2 119.2
C30_2 C29_2 C34_2 117.99(17)
C28_2 C29_2 C34_2 119.97(16)
C28_2 C29_2 C30_2 122.02(16)
C29_2 C28_2 C35_2 119.46(16)
C27_2 C28_2 C29_2 119.96(16)
C27_2 C28_2 C35_2 120.57(16)
C28_2 C27_2 C26_2 122.11(17)
C28_2 C27_2 C22_2 119.80(17)
C26_2 C27_2 C22_2 118.09(17)
C27_2 C26_2 H26_2 119.3
C25_2 C26_2 C27_2 121.45(18)
C25_2 C26_2 H26_2 119.3
C26_2 C25_2 H25_2 119.8
C26_2 C25_2 C24_2 120.3(2)
C24_2 C25_2 H25_2 119.8
C25_2 C24_2 H24_2 119.9
C23_2 C24_2 C25_2 120.27(19)
C23_2 C24_2 H24_2 119.9
C24_2 C23_2 H23_2 119.1
C24_2 C23_2 C22_2 121.76(19)
C22_2 C23_2 H23_2 119.1
C21_2 C22_2 C27_2 120.10(17)
C21_2 C22_2 C23_2 121.80(17)
C23_2 C22_2 C27_2 118.10(17)
C36_2 C35_2 C28_2 121.82(16)
C36_2 C35_2 C40_2 118.35(17)
C40_2 C35_2 C28_2 119.81(16)
C35_2 C36_2 H36_2 119.6
C35_2 C36_2 C37_2 120.80(18)
C37_2 C36_2 H36_2 119.6
C36_2 C37_2 H37_2 120.1
C38_2 C37_2 C36_2 119.90(18)
C38_2 C37_2 H37_2 120.1
C37_2 C38_2 H38_2 119.9
C37_2 C38_2 C39_2 120.17(18)
C39_2 C38_2 H38_2 119.9
C38_2 C39_2 H39_2 120.1
C38_2 C39_2 C40_2 119.76(18)
C40_2 C39_2 H39_2 120.1
C35_2 C40_2 H40_2 119.5
C39_2 C40_2 C35_2 121.01(18)
C39_2 C40_2 H40_2 119.5
C3_2 C41_2 H41A_2 109.5
C3_2 C41_2 H41B_2 109.5
C3_2 C41_2 H41C_2 109.5
H41A_2 C41_2 H41B_2 109.5
H41A_2 C41_2 H41C_2 109.5
H41B_2 C41_2 H41C_2 109.5
C5_2 C42_2 H42A_2 109.5
C5_2 C42_2 H42B_2 109.5
C5_2 C42_2 H42C_2 109.5
H42A_2 C42_2 H42B_2 109.5
H42A_2 C42_2 H42C_2 109.5
H42B_2 C42_2 H42C_2 109.5

loop_
_geom_bond_atom_site_label_1
_geom_bond_atom_site_label_2
_geom_bond_distance
C1_1 H1_1 0.9500
C1_1 C2_1 1.379(3)
C1_1 C9_1 1.414(3)
C2_1 H2_1 0.9500
C2_1 C3_1 1.406(3)
C3_1 N10_1 1.354(3)
C3_1 C41_1 1.492(3)
B4_1 N10_1 1.542(3)
B4_1 N11_1 1.546(3)
B4_1 F13_1 1.390(3)
B4_1 F14_1 1.386(3)
C5_1 C6_1 1.398(3)
C5_1 N11_1 1.357(3)
C5_1 C42_1 1.494(3)
C6_1 H6_1 0.9500
C6_1 C7_1 1.380(3)
C7_1 H7_1 0.9500
C7_1 C12_1 1.413(3)
C8_1 C9_1 1.396(3)
C8_1 C12_1 1.400(3)
C8_1 C15_1 1.484(3)
C9_1 N10_1 1.401(2)
N11_1 C12_1 1.396(2)
C15_1 C20_1 1.396(3)
C15_1 C16_1 1.401(3)
C20_1 H20_1 0.9500
C20_1 C19_1 1.390(3)
C19_1 H19_1 0.9500
C19_1 C18_1 1.392(3)
C18_1 C17_1 1.395(3)
C18_1 C21_1 1.494(3)
C17_1 H17_1 0.9500
C17_1 C16_1 1.386(3)
C16_1 H16_1 0.9500
C21_1 C34_1 1.411(3)
C21_1 C22_1 1.405(3)
C34_1 C33_1 1.432(3)
C34_1 C29_1 1.441(3)
C33_1 H33_1 0.9500
C33_1 C32_1 1.351(3)
C32_1 H32_1 0.9500
C32_1 C31_1 1.421(3)
C31_1 H31_1 0.9500
C31_1 C30_1 1.358(3)
C30_1 H30_1 0.9500
C30_1 C29_1 1.432(3)
C29_1 C28_1 1.410(3)
C28_1 C27_1 1.411(3)
C28_1 C35_1 1.493(3)
C27_1 C26_1 1.428(3)
C27_1 C22_1 1.442(3)
C26_1 H26_1 0.9500
C26_1 C25_1 1.360(3)
C25_1 H25_1 0.9500
C25_1 C24_1 1.419(3)
C24_1 H24_1 0.9500
C24_1 C23_1 1.357(3)
C23_1 H23_1 0.9500
C23_1 C22_1 1.428(3)
C35_1 C36_1 1.390(3)
C35_1 C40_1 1.393(3)
C36_1 H36_1 0.9500
C36_1 C37_1 1.391(3)
C37_1 H37_1 0.9500
C37_1 C38_1 1.370(3)
C38_1 H38_1 0.9500
C38_1 C39_1 1.384(3)
C39_1 H39_1 0.9500
C39_1 C40_1 1.385(3)
C40_1 H40_1 0.9500
C41_1 H41A_1 0.9800
C41_1 H41B_1 0.9800
C41_1 H41C_1 0.9800
C42_1 H42A_1 0.9800
C42_1 H42B_1 0.9800
C42_1 H42C_1 0.9800
C1_2 H1_2 0.9500
C1_2 C2_2 1.371(3)
C1_2 C9_2 1.418(3)
C2_2 H2_2 0.9500
C2_2 C3_2 1.404(3)
C3_2 N10_2 1.349(2)
C3_2 C41_2 1.487(3)
B4_2 N10_2 1.554(3)
B4_2 N11_2 1.542(3)
B4_2 F13_2 1.393(2)
B4_2 F14_2 1.390(2)
C5_2 C6_2 1.396(3)
C5_2 N11_2 1.354(2)
C5_2 C42_2 1.490(3)
C6_2 H6_2 0.9500
C6_2 C7_2 1.384(3)
C7_2 H7_2 0.9500
C7_2 C12_2 1.407(3)
C8_2 C9_2 1.393(3)
C8_2 C12_2 1.406(3)
C8_2 C15_2 1.486(2)
C9_2 N10_2 1.403(2)
N11_2 C12_2 1.403(2)
C15_2 C20_2 1.395(3)
C15_2 C16_2 1.399(3)
C20_2 H20_2 0.9500
C20_2 C19_2 1.385(3)
C19_2 H19_2 0.9500
C19_2 C18_2 1.395(3)
C18_2 C17_2 1.394(3)
C18_2 C21_2 1.497(2)
C17_2 H17_2 0.9500
C17_2 C16_2 1.388(3)
C16_2 H16_2 0.9500
C21_2 C34_2 1.410(3)
C21_2 C22_2 1.408(3)
C34_2 C33_2 1.432(3)
C34_2 C29_2 1.442(2)
C33_2 H33_2 0.9500
C33_2 C32_2 1.360(3)
C32_2 H32_2 0.9500
C32_2 C31_2 1.419(3)
C31_2 H31_2 0.9500
C31_2 C30_2 1.361(3)
C30_2 H30_2 0.9500
C30_2 C29_2 1.429(3)
C29_2 C28_2 1.415(3)
C28_2 C27_2 1.414(3)
C28_2 C35_2 1.495(2)
C27_2 C26_2 1.434(3)
C27_2 C22_2 1.441(3)
C26_2 H26_2 0.9500
C26_2 C25_2 1.364(3)
C25_2 H25_2 0.9500
C25_2 C24_2 1.418(3)
C24_2 H24_2 0.9500
C24_2 C23_2 1.358(3)
C23_2 H23_2 0.9500
C23_2 C22_2 1.432(3)
C35_2 C36_2 1.391(3)
C35_2 C40_2 1.401(3)
C36_2 H36_2 0.9500
C36_2 C37_2 1.394(3)
C37_2 H37_2 0.9500
C37_2 C38_2 1.385(3)
C38_2 H38_2 0.9500
C38_2 C39_2 1.386(3)
C39_2 H39_2 0.9500
C39_2 C40_2 1.387(3)
C40_2 H40_2 0.9500
C41_2 H41A_2 0.9800
C41_2 H41B_2 0.9800
C41_2 H41C_2 0.9800
C42_2 H42A_2 0.9800
C42_2 H42B_2 0.9800
C42_2 H42C_2 0.9800

loop_
_geom_hbond_atom_site_label_D
_geom_hbond_atom_site_label_H
_geom_hbond_atom_site_label_A
_geom_hbond_distance_DH
_geom_hbond_distance_HA
_geom_hbond_distance_DA
_geom_hbond_angle_DHA
C42_1 H42B_1 F14_1 0.98 2.46 3.126(3) 124.6

loop_
_geom_torsion_atom_site_label_1
_geom_torsion_atom_site_label_2
_geom_torsion_atom_site_label_3
_geom_torsion_atom_site_label_4
_geom_torsion
C1_1 C2_1 C3_1 N10_1 -1.4(2)
C1_1 C2_1 C3_1 C41_1 176.6(2)
C1_1 C9_1 N10_1 C3_1 -2.9(2)
C1_1 C9_1 N10_1 B4_1 172.09(19)
C2_1 C1_1 C9_1 C8_1 -178.1(2)
C2_1 C1_1 C9_1 N10_1 2.0(2)
C2_1 C3_1 N10_1 B4_1 -172.23(19)
C2_1 C3_1 N10_1 C9_1 2.7(2)
B4_1 N11_1 C12_1 C7_1 170.22(18)
B4_1 N11_1 C12_1 C8_1 -10.1(3)
C5_1 C6_1 C7_1 C12_1 -2.0(2)
C5_1 N11_1 C12_1 C7_1 -1.1(2)
C5_1 N11_1 C12_1 C8_1 178.57(18)
C6_1 C5_1 N11_1 B4_1 -171.34(19)
C6_1 C5_1 N11_1 C12_1 -0.1(2)
C6_1 C7_1 C12_1 C8_1 -177.7(2)
C6_1 C7_1 C12_1 N11_1 1.9(2)
C8_1 C9_1 N10_1 C3_1 177.16(18)
C8_1 C9_1 N10_1 B4_1 -7.8(3)
C8_1 C15_1 C20_1 C19_1 179.04(18)
C8_1 C15_1 C16_1 C17_1 179.68(18)
C9_1 C1_1 C2_1 C3_1 -0.4(2)
C9_1 C8_1 C12_1 C7_1 -178.7(2)
C9_1 C8_1 C12_1 N11_1 1.7(3)
C9_1 C8_1 C15_1 C20_1 46.6(3)
C9_1 C8_1 C15_1 C16_1 -134.1(2)
N10_1 B4_1 N11_1 C5_1 178.30(17)
N10_1 B4_1 N11_1 C12_1 8.6(3)
N11_1 B4_1 N10_1 C3_1 174.41(18)
N11_1 B4_1 N10_1 C9_1 0.3(3)
N11_1 C5_1 C6_1 C7_1 1.4(2)
C12_1 C8_1 C9_1 C1_1 -172.9(2)
C12_1 C8_1 C9_1 N10_1 6.9(3)
C12_1 C8_1 C15_1 C20_1 -131.6(2)
C12_1 C8_1 C15_1 C16_1 47.8(3)
F13_1 B4_1 N10_1 C3_1 -66.7(3)
F13_1 B4_1 N10_1 C9_1 119.2(2)
F13_1 B4_1 N11_1 C5_1 58.8(3)
F13_1 B4_1 N11_1 C12_1 -111.0(2)
F14_1 B4_1 N10_1 C3_1 54.5(3)
F14_1 B4_1 N10_1 C9_1 -119.6(2)
F14_1 B4_1 N11_1 C5_1 -62.2(3)
F14_1 B4_1 N11_1 C12_1 128.0(2)
C15_1 C8_1 C9_1 C1_1 8.9(3)
C15_1 C8_1 C9_1 N10_1 -171.25(17)
C15_1 C8_1 C12_1 C7_1 -0.6(3)
C15_1 C8_1 C12_1 N11_1 179.86(17)
C15_1 C20_1 C19_1 C18_1 1.4(3)
C20_1 C15_1 C16_1 C17_1 -1.0(3)
C20_1 C19_1 C18_1 C17_1 -1.1(3)
C20_1 C19_1 C18_1 C21_1 177.41(18)
C19_1 C18_1 C17_1 C16_1 -0.2(3)
C19_1 C18_1 C21_1 C34_1 -105.3(2)
C19_1 C18_1 C21_1 C22_1 77.8(2)
C18_1 C17_1 C16_1 C15_1 1.2(3)
C18_1 C21_1 C34_1 C33_1 8.7(3)
C18_1 C21_1 C34_1 C29_1 -171.35(16)
C18_1 C21_1 C22_1 C27_1 171.23(17)
C18_1 C21_1 C22_1 C23_1 -8.5(3)
C17_1 C18_1 C21_1 C34_1 73.2(2)
C17_1 C18_1 C21_1 C22_1 -103.7(2)
C16_1 C15_1 C20_1 C19_1 -0.3(3)
C21_1 C18_1 C17_1 C16_1 -178.78(18)
C21_1 C34_1 C33_1 C32_1 -176.99(19)
C21_1 C34_1 C29_1 C30_1 175.89(17)
C21_1 C34_1 C29_1 C28_1 -1.5(3)
C34_1 C21_1 C22_1 C27_1 -5.6(3)
C34_1 C21_1 C22_1 C23_1 174.69(18)
C34_1 C33_1 C32_1 C31_1 0.2(3)
C34_1 C29_1 C28_1 C27_1 -2.5(3)
C34_1 C29_1 C28_1 C35_1 179.05(17)
C33_1 C34_1 C29_1 C30_1 -4.2(3)
C33_1 C34_1 C29_1 C28_1 178.46(18)
C33_1 C32_1 C31_1 C30_1 -2.4(3)
C32_1 C31_1 C30_1 C29_1 1.1(3)
C31_1 C30_1 C29_1 C34_1 2.1(3)
C31_1 C30_1 C29_1 C28_1 179.45(19)
C30_1 C29_1 C28_1 C27_1 -179.77(18)
C30_1 C29_1 C28_1 C35_1 1.8(3)
C29_1 C34_1 C33_1 C32_1 3.1(3)
C29_1 C28_1 C27_1 C26_1 -176.99(18)
C29_1 C28_1 C27_1 C22_1 2.5(3)
C29_1 C28_1 C35_1 C36_1 -108.4(2)
C29_1 C28_1 C35_1 C40_1 71.3(2)
C28_1 C27_1 C26_1 C25_1 178.01(19)
C28_1 C27_1 C22_1 C21_1 1.6(3)
C28_1 C27_1 C22_1 C23_1 -178.68(17)
C28_1 C35_1 C36_1 C37_1 179.25(18)
C28_1 C35_1 C40_1 C39_1 -179.52(18)
C27_1 C28_1 C35_1 C36_1 73.1(2)
C27_1 C28_1 C35_1 C40_1 -107.2(2)
C27_1 C26_1 C25_1 C24_1 0.8(3)
C26_1 C27_1 C22_1 C21_1 -178.92(17)
C26_1 C27_1 C22_1 C23_1 0.8(3)
C26_1 C25_1 C24_1 C23_1 0.6(3)
C25_1 C24_1 C23_1 C22_1 -1.3(3)
C24_1 C23_1 C22_1 C21_1 -179.75(19)
C24_1 C23_1 C22_1 C27_1 0.5(3)
C22_1 C21_1 C34_1 C33_1 -174.39(18)
C22_1 C21_1 C34_1 C29_1 5.6(3)
C22_1 C27_1 C26_1 C25_1 -1.5(3)
C35_1 C28_1 C27_1 C26_1 1.4(3)
C35_1 C28_1 C27_1 C22_1 -179.11(17)
C35_1 C36_1 C37_1 C38_1 0.4(3)
C36_1 C35_1 C40_1 C39_1 0.2(3)
C36_1 C37_1 C38_1 C39_1 -0.1(3)
C37_1 C38_1 C39_1 C40_1 -0.2(3)
C38_1 C39_1 C40_1 C35_1 0.1(3)
C40_1 C35_1 C36_1 C37_1 -0.4(3)
C41_1 C3_1 N10_1 B4_1 9.6(3)
C41_1 C3_1 N10_1 C9_1 -175.48(19)
C42_1 C5_1 C6_1 C7_1 -176.0(2)
C42_1 C5_1 N11_1 B4_1 6.2(3)
C42_1 C5_1 N11_1 C12_1 177.39(19)
C1_2 C2_2 C3_2 N10_2 -0.4(2)
C1_2 C2_2 C3_2 C41_2 178.71(19)
C1_2 C9_2 N10_2 C3_2 1.0(2)
C1_2 C9_2 N10_2 B4_2 -169.25(17)
C2_2 C1_2 C9_2 C8_2 179.26(19)
C2_2 C1_2 C9_2 N10_2 -1.2(2)
C2_2 C3_2 N10_2 B4_2 169.74(17)
C2_2 C3_2 N10_2 C9_2 -0.4(2)
B4_2 N11_2 C12_2 C7_2 178.36(17)
B4_2 N11_2 C12_2 C8_2 -5.2(3)
C5_2 C6_2 C7_2 C12_2 0.4(2)
C5_2 N11_2 C12_2 C7_2 -0.1(2)
C5_2 N11_2 C12_2 C8_2 176.28(17)
C6_2 C5_2 N11_2 B4_2 -178.09(17)
C6_2 C5_2 N11_2 C12_2 0.4(2)
C6_2 C7_2 C12_2 C8_2 -176.07(19)
C6_2 C7_2 C12_2 N11_2 -0.2(2)
C8_2 C9_2 N10_2 C3_2 -179.43(16)
C8_2 C9_2 N10_2 B4_2 10.3(3)
C8_2 C15_2 C20_2 C19_2 179.65(18)
C8_2 C15_2 C16_2 C17_2 178.95(18)
C9_2 C1_2 C2_2 C3_2 1.0(2)
C9_2 C8_2 C12_2 C7_2 173.67(19)
C9_2 C8_2 C12_2 N11_2 -1.8(3)
C9_2 C8_2 C15_2 C20_2 136.06(19)
C9_2 C8_2 C15_2 C16_2 -44.9(3)
N10_2 B4_2 N11_2 C5_2 -169.60(17)
N10_2 B4_2 N11_2 C12_2 12.2(2)
N11_2 B4_2 N10_2 C3_2 176.71(16)
N11_2 B4_2 N10_2 C9_2 -14.8(2)
N11_2 C5_2 C6_2 C7_2 -0.5(2)
C12_2 C8_2 C9_2 C1_2 178.75(19)
C12_2 C8_2 C9_2 N10_2 -0.7(3)
C12_2 C8_2 C15_2 C20_2 -44.9(3)
C12_2 C8_2 C15_2 C16_2 134.16(19)
F13_2 B4_2 N10_2 C3_2 -63.7(2)
F13_2 B4_2 N10_2 C9_2 104.8(2)
F13_2 B4_2 N11_2 C5_2 71.2(2)
F13_2 B4_2 N11_2 C12_2 -106.99(19)
F14_2 B4_2 N10_2 C3_2 56.9(2)
F14_2 B4_2 N10_2 C9_2 -134.53(18)
F14_2 B4_2 N11_2 C5_2 -49.7(2)
F14_2 B4_2 N11_2 C12_2 132.13(18)
C15_2 C8_2 C9_2 C1_2 -2.2(3)
C15_2 C8_2 C9_2 N10_2 178.35(16)
C15_2 C8_2 C12_2 C7_2 -5.4(3)
C15_2 C8_2 C12_2 N11_2 179.17(16)
C15_2 C20_2 C19_2 C18_2 1.9(3)
C20_2 C15_2 C16_2 C17_2 -2.0(3)
C20_2 C19_2 C18_2 C17_2 -2.8(3)
C20_2 C19_2 C18_2 C21_2 176.24(18)
C19_2 C18_2 C17_2 C16_2 1.4(3)
C19_2 C18_2 C21_2 C34_2 88.6(2)
C19_2 C18_2 C21_2 C22_2 -92.4(2)
C18_2 C17_2 C16_2 C15_2 1.0(3)
C18_2 C21_2 C34_2 C33_2 -2.9(3)
C18_2 C21_2 C34_2 C29_2 176.62(16)
C18_2 C21_2 C22_2 C27_2 -176.56(16)
C18_2 C21_2 C22_2 C23_2 2.6(3)
C17_2 C18_2 C21_2 C34_2 -92.4(2)
C17_2 C18_2 C21_2 C22_2 86.6(2)
C16_2 C15_2 C20_2 C19_2 0.6(3)
C21_2 C18_2 C17_2 C16_2 -177.68(18)
C21_2 C34_2 C33_2 C32_2 -179.13(18)
C21_2 C34_2 C29_2 C30_2 178.84(16)
C21_2 C34_2 C29_2 C28_2 0.0(3)
C34_2 C21_2 C22_2 C27_2 2.5(3)
C34_2 C21_2 C22_2 C23_2 -178.40(17)
C34_2 C33_2 C32_2 C31_2 -0.2(3)
C34_2 C29_2 C28_2 C27_2 2.3(2)
C34_2 C29_2 C28_2 C35_2 -176.36(15)
C33_2 C34_2 C29_2 C30_2 -1.6(2)
C33_2 C34_2 C29_2 C28_2 179.58(16)
C33_2 C32_2 C31_2 C30_2 -0.6(3)
C32_2 C31_2 C30_2 C29_2 0.3(3)
C31_2 C30_2 C29_2 C34_2 0.8(3)
C31_2 C30_2 C29_2 C28_2 179.62(17)
C30_2 C29_2 C28_2 C27_2 -176.48(16)
C30_2 C29_2 C28_2 C35_2 4.9(3)
C29_2 C34_2 C33_2 C32_2 1.3(3)
C29_2 C28_2 C27_2 C26_2 178.91(16)
C29_2 C28_2 C27_2 C22_2 -2.2(3)
C29_2 C28_2 C35_2 C36_2 -111.4(2)
C29_2 C28_2 C35_2 C40_2 67.3(2)
C28_2 C27_2 C26_2 C25_2 -179.81(18)
C28_2 C27_2 C22_2 C21_2 -0.2(3)
C28_2 C27_2 C22_2 C23_2 -179.32(16)
C28_2 C35_2 C36_2 C37_2 178.19(17)
C28_2 C35_2 C40_2 C39_2 -179.10(16)
C27_2 C28_2 C35_2 C36_2 70.0(2)
C27_2 C28_2 C35_2 C40_2 -111.3(2)
C27_2 C26_2 C25_2 C24_2 -1.3(3)
C26_2 C27_2 C22_2 C21_2 178.76(16)
C26_2 C27_2 C22_2 C23_2 -0.4(3)
C26_2 C25_2 C24_2 C23_2 0.3(3)
C25_2 C24_2 C23_2 C22_2 0.6(3)
C24_2 C23_2 C22_2 C21_2 -179.65(18)
C24_2 C23_2 C22_2 C27_2 -0.5(3)
C22_2 C21_2 C34_2 C33_2 178.04(16)
C22_2 C21_2 C34_2 C29_2 -2.4(3)
C22_2 C27_2 C26_2 C25_2 1.3(3)
C35_2 C28_2 C27_2 C26_2 -2.5(3)
C35_2 C28_2 C27_2 C22_2 176.41(16)
C35_2 C36_2 C37_2 C38_2 1.4(3)
C36_2 C35_2 C40_2 C39_2 -0.3(3)
C36_2 C37_2 C38_2 C39_2 -1.4(3)
C37_2 C38_2 C39_2 C40_2 0.5(3)
C38_2 C39_2 C40_2 C35_2 0.4(3)
C40_2 C35_2 C36_2 C37_2 -0.6(3)
C41_2 C3_2 N10_2 B4_2 -9.4(3)
C41_2 C3_2 N10_2 C9_2 -179.57(18)
C42_2 C5_2 C6_2 C7_2 177.94(19)
C42_2 C5_2 N11_2 B4_2 3.4(3)
C42_2 C5_2 N11_2 C12_2 -178.14(17)
